data_4503810
loop_
_publ_author_name
'Karabach, Yauhen Y.'
'Kirillov, Alexander M.'
'Haukka, Matti'
'Sanchiz, Joaquin'
'Kopylovich, Maximilian N.'
'Pombeiro, Armando J. L.'

_publ_section_title
;
 Multicopper(II) Pyromellitate Compounds: Self-Assembly Synthesis,
 Structural Topologies, and Magnetic Features
;
_journal_issue 11
_journal_name_full 'Crystal Growth &amp; Design'
_journal_page_first 4100
_journal_paper_doi 10.1021/cg8005597
_journal_volume 8
_journal_year 2008
_chemical_formula_moiety 'C5 H7 Cu N2 O4, H2 O'
_chemical_formula_sum 'C5 H9 Cu N2 O5'
_chemical_formula_weight 240.68
_chemical_name_systematic
; 
 ? 
;
_space_group_IT_number 2
_symmetry_cell_setting triclinic
_symmetry_space_group_name_Hall '-P 1'
_symmetry_space_group_name_H-M 'P -1'
_atom_sites_solution_hydrogens mixed
_atom_sites_solution_primary direct
_atom_sites_solution_secondary difmap
_audit_creation_method SHELXL-97
_audit_update_record
;
2008-03-27 # Formatted by publCIF
;
_cell_angle_alpha 88.900(5)
_cell_angle_beta 78.627(6)
_cell_angle_gamma 80.188(4)
_cell_formula_units_Z 2
_cell_length_a 7.2921(6)
_cell_length_b 7.5161(7)
_cell_length_c 7.6282(5)
_cell_measurement_reflns_used 15647
_cell_measurement_temperature 120(2)
_cell_measurement_theta_max 27.48
_cell_measurement_theta_min 1.00
_cell_volume 403.84(6)
_computing_cell_refinement 'Denzo/Scalepack (Otwinowski & Minor, 1997)'
_computing_data_collection 'Collect (Bruker AXS BV, 1997-2004)'
_computing_data_reduction 'Denzo/Scalepack (Otwinowski & Minor, 1997)'
_computing_molecular_graphics 'Diamond v.3.1e (Brandenburg, 2007)'
_computing_publication_material 'SHELXL-97 (Sheldrick, 1997)'
_computing_structure_refinement 'SHELXL-97 (Sheldrick, 1997)'
_computing_structure_solution 'SHELXS-97 (Sheldrick, 1997)'
_diffrn_ambient_temperature 120(2)
_diffrn_detector_area_resol_mean 9
_diffrn_measured_fraction_theta_full 0.999
_diffrn_measured_fraction_theta_max 0.999
_diffrn_measurement_device '95mm CCD camera on \k-goniostat'
_diffrn_measurement_device_type 'Nonius KappaCCD'
_diffrn_measurement_method '\f scans and \w scans with \k offset'
_diffrn_radiation_monochromator 'horizontally mounted graphite crystal'
_diffrn_radiation_source 'fine-focus sealed tube'
_diffrn_radiation_type MoK\a
_diffrn_radiation_wavelength 0.71073
_diffrn_reflns_av_R_equivalents 0.0648
_diffrn_reflns_av_sigmaI/netI 0.0455
_diffrn_reflns_limit_h_max 9
_diffrn_reflns_limit_h_min -9
_diffrn_reflns_limit_k_max 9
_diffrn_reflns_limit_k_min -9
_diffrn_reflns_limit_l_max 9
_diffrn_reflns_limit_l_min -9
_diffrn_reflns_number 7263
_diffrn_reflns_theta_full 27.42
_diffrn_reflns_theta_max 27.42
_diffrn_reflns_theta_min 2.72
_exptl_absorpt_coefficient_mu 2.697
_exptl_absorpt_correction_T_max 0.8860
_exptl_absorpt_correction_T_min 0.5430
_exptl_absorpt_correction_type analytical
_exptl_absorpt_process_details 'de Meulenaer & Tompa (1965)'
_exptl_crystal_colour blue
_exptl_crystal_density_diffrn 1.979
_exptl_crystal_density_method 'not measured'
_exptl_crystal_description needle
_exptl_crystal_F_000 244
_exptl_crystal_size_max 0.26
_exptl_crystal_size_mid 0.06
_exptl_crystal_size_min 0.05
_refine_diff_density_max 0.734
_refine_diff_density_min -0.604
_refine_diff_density_rms 0.111
_refine_ls_extinction_method none
_refine_ls_goodness_of_fit_ref 1.065
_refine_ls_hydrogen_treatment constr
_refine_ls_matrix_type full
_refine_ls_number_parameters 122
_refine_ls_number_reflns 1838
_refine_ls_number_restraints 0
_refine_ls_restrained_S_all 1.065
_refine_ls_R_factor_all 0.0419
_refine_ls_R_factor_gt 0.0333
_refine_ls_shift/su_max 0.000
_refine_ls_shift/su_mean 0.000
_refine_ls_structure_factor_coef Fsqd
_refine_ls_weighting_details 'calc w=1/[\s^2^(Fo^2^)+(0.0423P)^2^+0.3296P] where P=(Fo^2^+2Fc^2^)/3'
_refine_ls_weighting_scheme calc
_refine_ls_wR_factor_gt 0.0824
_refine_ls_wR_factor_ref 0.0862
_reflns_number_gt 1595
_reflns_number_total 1838
_reflns_threshold_expression >2sigma(I)
_cod_data_source_file cg8005597_si_002.cif
_cod_data_source_block 1
_cod_depositor_comments
;
The following automatic conversions were performed:

'_exptl_absorpt_correction_type' value 'Analytical' changed to
'analytical' according to
/home/saulius/struct/CIF-dictionaries/cif_core.dic dictionary named
'cif_core.dic' version 2.4.1 from 2010-06-29.

Automatic conversion script
Id: cif_fix_values 1715 2011-07-08 13:25:40Z adriana 
;
_cod_database_code 4503810

loop_
_symmetry_equiv_pos_as_xyz
'x, y, z'
'-x, -y, -z'

loop_
_atom_site_label
_atom_site_type_symbol
_atom_site_fract_x
_atom_site_fract_y
_atom_site_fract_z
_atom_site_U_iso_or_equiv
_atom_site_adp_type
_atom_site_occupancy
_atom_site_symmetry_multiplicity
_atom_site_calc_flag
_atom_site_refinement_flags
Cu1 Cu 0.35386(4) 0.20392(5) 0.52769(4) 0.01488(13) Uani 1 1 d .
O1 O 0.4139(3) -0.0831(3) 0.6394(2) 0.0152(4) Uani 1 1 d .
O2 O 0.4148(3) -0.3346(3) 0.7983(3) 0.0206(4) Uani 1 1 d .
O3 O 0.2164(3) 0.1239(3) 0.3579(3) 0.0207(5) Uani 1 1 d .
O4 O -0.0860(3) 0.2653(3) 0.4208(3) 0.0199(4) Uani 1 1 d .
O5 O 0.2455(3) -0.5770(3) 1.0439(3) 0.0302(5) Uani 1 1 d .
H5O H 0.2782 -0.4841 0.9989 0.023(9) Uiso 1 1 d R
H5P H 0.3394 -0.6131 1.1080 0.043(12) Uiso 1 1 d R
N1 N 0.5333(3) 0.2888(4) 0.6614(3) 0.0220(5) Uani 1 1 d .
H1A H 0.6547 0.2407 0.6097 0.033 Uiso 1 1 calc R
H1B H 0.5085 0.2529 0.7770 0.033 Uiso 1 1 calc R
H1C H 0.5186 0.4114 0.6583 0.033 Uiso 1 1 calc R
N2 N 0.1306(3) 0.3417(3) 0.6878(3) 0.0186(5) Uani 1 1 d .
H2A H 0.1229 0.4615 0.6633 0.028 Uiso 1 1 calc R
H2B H 0.1426 0.3235 0.8036 0.028 Uiso 1 1 calc R
H2C H 0.0235 0.3038 0.6703 0.028 Uiso 1 1 calc R
C1 C 0.0490(4) 0.1648(4) 0.3283(4) 0.0161(6) Uani 1 1 d .
C2 C 0.0203(4) 0.0788(4) 0.1601(4) 0.0143(5) Uani 1 1 d .
C3 C 0.1773(4) -0.0116(4) 0.0408(4) 0.0153(6) Uani 1 1 d .
H3 H 0.3000 -0.0195 0.0683 0.018 Uiso 1 1 calc R
C4 C 0.1596(4) -0.0903(4) 0.8835(4) 0.0146(5) Uani 1 1 d .
C5 C 0.3403(4) -0.1804(4) 0.7638(4) 0.0142(5) Uani 1 1 d .

loop_
_atom_site_aniso_label
_atom_site_aniso_U_11
_atom_site_aniso_U_22
_atom_site_aniso_U_33
_atom_site_aniso_U_23
_atom_site_aniso_U_13
_atom_site_aniso_U_12
Cu1 0.01336(19) 0.0165(2) 0.0138(2) -0.00411(13) -0.00119(13) -0.00109(13)
O1 0.0144(9) 0.0169(10) 0.0133(9) -0.0025(7) -0.0001(7) -0.0030(7)
O2 0.0187(10) 0.0181(11) 0.0222(10) 0.0001(8) 0.0001(8) -0.0002(8)
O3 0.0163(10) 0.0272(12) 0.0186(10) -0.0100(9) -0.0064(8) 0.0010(8)
O4 0.0151(9) 0.0234(12) 0.0209(10) -0.0087(8) -0.0030(8) -0.0022(8)
O5 0.0316(12) 0.0331(14) 0.0311(13) 0.0094(10) -0.0109(10) -0.0153(10)
N1 0.0180(12) 0.0251(14) 0.0228(13) -0.0112(10) -0.0051(10) -0.0006(10)
N2 0.0139(11) 0.0222(13) 0.0192(12) -0.0065(10) -0.0023(9) -0.0018(10)
C1 0.0165(13) 0.0170(14) 0.0158(13) -0.0008(11) -0.0022(11) -0.0069(11)
C2 0.0147(12) 0.0135(14) 0.0152(13) 0.0000(10) -0.0030(10) -0.0034(10)
C3 0.0134(12) 0.0175(14) 0.0155(13) -0.0011(11) -0.0024(10) -0.0042(11)
C4 0.0130(12) 0.0138(13) 0.0154(13) -0.0013(10) 0.0002(10) -0.0012(10)
C5 0.0139(12) 0.0159(14) 0.0140(13) -0.0036(10) -0.0042(10) -0.0034(10)

loop_
_atom_type_symbol
_atom_type_description
_atom_type_scat_dispersion_real
_atom_type_scat_dispersion_imag
_atom_type_scat_source
C C 0.0033 0.0016 'International Tables Vol C Tables 4.2.6.8 and 6.1.1.4'
H H 0.0000 0.0000 'International Tables Vol C Tables 4.2.6.8 and 6.1.1.4'
N N 0.0061 0.0033 'International Tables Vol C Tables 4.2.6.8 and 6.1.1.4'
O O 0.0106 0.0060 'International Tables Vol C Tables 4.2.6.8 and 6.1.1.4'
Cu Cu 0.3201 1.2651 'International Tables Vol C Tables 4.2.6.8 and 6.1.1.4'

loop_
_geom_angle_atom_site_label_1
_geom_angle_atom_site_label_2
_geom_angle_atom_site_label_3
_geom_angle
_geom_angle_site_symmetry_1
_geom_angle_site_symmetry_3
_geom_angle_publ_flag
O3 Cu1 N2 96.70(9) . . ?
O3 Cu1 O1 85.01(8) . 2_656 ?
N2 Cu1 O1 175.50(9) . 2_656 ?
O3 Cu1 N1 169.17(9) . . ?
N2 Cu1 N1 92.14(10) . . yes
O1 Cu1 N1 85.73(9) 2_656 . ?
O3 Cu1 O1 92.01(8) . . yes
N2 Cu1 O1 108.31(9) . . ?
O1 Cu1 O1 75.73(8) 2_656 . ?
N1 Cu1 O1 91.14(9) . . ?
C5 O1 Cu1 116.33(18) . 2_656 ?
C5 O1 Cu1 139.31(17) . . ?
Cu1 O1 Cu1 104.27(8) 2_656 . ?
C1 O3 Cu1 135.20(18) . . ?
H5O O5 H5P 100.5 . . ?
Cu1 N1 H1A 109.5 . . ?
Cu1 N1 H1B 109.5 . . ?
H1A N1 H1B 109.5 . . ?
Cu1 N1 H1C 109.5 . . ?
H1A N1 H1C 109.5 . . ?
H1B N1 H1C 109.5 . . ?
Cu1 N2 H2A 109.5 . . ?
Cu1 N2 H2B 109.5 . . ?
H2A N2 H2B 109.5 . . ?
Cu1 N2 H2C 109.5 . . ?
H2A N2 H2C 109.5 . . ?
H2B N2 H2C 109.5 . . ?
O4 C1 O3 126.7(3) . . ?
O4 C1 C2 119.2(2) . . ?
O3 C1 C2 114.0(2) . . ?
C3 C2 C4 118.2(2) . 2_556 ?
C3 C2 C1 119.5(2) . . ?
C4 C2 C1 122.3(2) 2_556 . ?
C4 C3 C2 121.9(2) 1_554 . ?
C4 C3 H3 119.0 1_554 . ?
C2 C3 H3 119.0 . . ?
C3 C4 C2 119.9(2) 1_556 2_556 ?
C3 C4 C5 116.9(2) 1_556 . ?
C2 C4 C5 123.2(2) 2_556 . ?
O2 C5 O1 124.3(2) . . ?
O2 C5 C4 119.6(2) . . ?
O1 C5 C4 115.8(2) . . ?

loop_
_geom_bond_atom_site_label_1
_geom_bond_atom_site_label_2
_geom_bond_distance
_geom_bond_site_symmetry_2
_geom_bond_publ_flag
Cu1 O3 1.947(2) . yes
Cu1 N2 1.976(2) . yes
Cu1 O1 1.9964(18) 2_656 ?
Cu1 N1 1.999(2) . yes
Cu1 O1 2.308(2) . yes
O1 C5 1.276(3) . ?
O1 Cu1 1.9964(18) 2_656 ?
O2 C5 1.241(4) . ?
O3 C1 1.271(3) . ?
O4 C1 1.237(3) . ?
O5 H5O 0.8233 . ?
O5 H5P 0.9195 . ?
N1 H1A 0.9100 . ?
N1 H1B 0.9100 . ?
N1 H1C 0.9100 . ?
N2 H2A 0.9100 . ?
N2 H2B 0.9100 . ?
N2 H2C 0.9100 . ?
C1 C2 1.513(4) . ?
C2 C3 1.396(4) . ?
C2 C4 1.404(4) 2_556 ?
C3 C4 1.386(4) 1_554 ?
C3 H3 0.9500 . ?
C4 C3 1.386(4) 1_556 ?
C4 C2 1.404(4) 2_556 ?
C4 C5 1.508(4) . ?

loop_
_geom_hbond_atom_site_label_D
_geom_hbond_atom_site_label_H
_geom_hbond_atom_site_label_A
_geom_hbond_distance_DH
_geom_hbond_distance_HA
_geom_hbond_distance_DA
_geom_hbond_angle_DHA
_geom_hbond_site_symmetry_A
_geom_hbond_publ_flag
O5 H5O O2 0.82 2.08 2.842(3) 154.6 . yes
O5 H5P O2 0.92 2.03 2.934(3) 166.4 2_647 yes
N1 H1A O4 0.91 2.17 2.990(3) 149.1 1_655 yes
N1 H1C O2 0.91 2.15 2.962(3) 148.0 1_565 yes
N1 H1B O5 0.91 2.68 3.303(3) 126.5 1_565 yes
N2 H2A O4 0.91 2.13 3.033(3) 172.5 2_566 yes
N2 H2B O5 0.91 2.30 3.097(3) 146.7 1_565 yes
N2 H2C O4 0.91 2.25 2.932(3) 131.9 . yes
